data_7057825
loop_
_publ_author_name
'Zhang, Tiexin'
'Shi, Yusheng'
'Zhang, Sen'
'Jia, Chen'
'He, Cheng'
'Duan, Chunying'

_publ_section_title
;
 Thiophene insertion for continuous modulation of the photoelectronic
 properties of triphenylamine-based metal--organic frameworks for
 photocatalytic sulfonylation--cyclisation of activated alkenes
;
_journal_issue 22
_journal_name_full 'New Journal of Chemistry'
_journal_page_first 18448
_journal_paper_doi 10.1039/C8NJ04151B
_journal_volume 42
_journal_year 2018
_chemical_formula_moiety 'C64 H46 N4 O15 S4 Zn4'
_chemical_formula_sum 'C64 H46 N4 O15 S4 Zn4'
_chemical_formula_weight 1500.77
_chemical_name_systematic Zn-BCTA
_chemical_properties_physical Photo-sensitive
_space_group_IT_number 15
_space_group_name_Hall '-C 2yc'
_space_group_name_H-M_alt 'C 1 2/c 1'
_symmetry_cell_setting monoclinic
_symmetry_space_group_name_Hall '-C 2yc'
_symmetry_space_group_name_H-M 'C 1 2/c 1'
_atom_sites_solution_hydrogens geom
_atom_sites_solution_primary direct
_atom_sites_solution_secondary difmap
_audit_creation_method SHELXL-97
_audit_update_record
;
2018-08-10 deposited with the CCDC.
2018-10-12 downloaded from the CCDC.
;
_cell_angle_alpha 90.00
_cell_angle_beta 132.2510(10)
_cell_angle_gamma 90.00
_cell_formula_units_Z 8
_cell_length_a 32.7017(17)
_cell_length_b 54.218(3)
_cell_length_c 23.843(2)
_cell_measurement_reflns_used 9309
_cell_measurement_temperature 220(2)
_cell_measurement_theta_max 23.8455
_cell_measurement_theta_min 2.2485
_cell_volume 31292(4)
_computing_cell_refinement 'Bruker SMART'
_computing_data_collection 'Bruker SMART'
_computing_data_reduction 'Bruker SAINT'
_computing_molecular_graphics 'Bruker SHELXTL'
_computing_publication_material 'Bruker SHELXTL'
_computing_structure_refinement 'SHELXL-97 (Sheldrick, 1997)'
_computing_structure_solution 'SHELXS-97 (Sheldrick, 1990)'
_diffrn_ambient_temperature 220(2)
_diffrn_measured_fraction_theta_full 0.999
_diffrn_measured_fraction_theta_max 0.999
_diffrn_measurement_device_type 'CCD area detector'
_diffrn_measurement_method 'phi and omega scans'
_diffrn_radiation_monochromator graphite
_diffrn_radiation_source 'fine-focus sealed tube'
_diffrn_radiation_type MoK\a
_diffrn_radiation_wavelength 0.71073
_diffrn_reflns_av_R_equivalents 0.0717
_diffrn_reflns_av_sigmaI/netI 0.0436
_diffrn_reflns_limit_h_max 38
_diffrn_reflns_limit_h_min -38
_diffrn_reflns_limit_k_max 64
_diffrn_reflns_limit_k_min -64
_diffrn_reflns_limit_l_max 28
_diffrn_reflns_limit_l_min -28
_diffrn_reflns_number 431251
_diffrn_reflns_theta_full 25.00
_diffrn_reflns_theta_max 25.00
_diffrn_reflns_theta_min 2.15
_diffrn_standards_number 431251
_exptl_absorpt_coefficient_mu 0.688
_exptl_absorpt_correction_type none
_exptl_crystal_colour yellow
_exptl_crystal_density_diffrn 0.637
_exptl_crystal_density_method 'not measured'
_exptl_crystal_description block
_exptl_crystal_F_000 6096
_exptl_crystal_preparation Luminescent
_exptl_crystal_recrystallization_method 'Solvothermal method'
_exptl_crystal_size_max 0.3
_exptl_crystal_size_mid 0.3
_exptl_crystal_size_min 0.2
_refine_diff_density_max 0.344
_refine_diff_density_min -0.235
_refine_diff_density_rms 0.051
_refine_ls_extinction_method none
_refine_ls_goodness_of_fit_ref 1.018
_refine_ls_hydrogen_treatment mixed
_refine_ls_matrix_type full
_refine_ls_number_parameters 823
_refine_ls_number_reflns 27556
_refine_ls_number_restraints 108
_refine_ls_restrained_S_all 1.017
_refine_ls_R_factor_all 0.0878
_refine_ls_R_factor_gt 0.0473
_refine_ls_shift/su_max 0.003
_refine_ls_shift/su_mean 0.000
_refine_ls_structure_factor_coef Fsqd
_refine_ls_weighting_details 'calc w=1/[\s^2^(Fo^2^)+(0.0843P)^2^+0.0000P] where P=(Fo^2^+2Fc^2^)/3'
_refine_ls_weighting_scheme calc
_refine_ls_wR_factor_gt 0.1302
_refine_ls_wR_factor_ref 0.1438
_reflns_number_gt 18664
_reflns_number_total 27556
_reflns_threshold_expression >2sigma(I)
_cod_data_source_file c8nj04151b2.cif
_cod_data_source_block p
_cod_depositor_comments 'Adding full bibliography for 7057825.cif.'
_cod_original_sg_symbol_H-M 'C 2/c'
_cod_database_code 7057825

loop_
_symmetry_equiv_pos_as_xyz
'x, y, z'
'-x, y, -z+1/2'
'x+1/2, y+1/2, z'
'-x+1/2, y+1/2, -z+1/2'
'-x, -y, -z'
'x, -y, z-1/2'
'-x+1/2, -y+1/2, -z'
'x+1/2, -y+1/2, z-1/2'

loop_
_atom_site_label
_atom_site_type_symbol
_atom_site_fract_x
_atom_site_fract_y
_atom_site_fract_z
_atom_site_U_iso_or_equiv
_atom_site_adp_type
_atom_site_occupancy
_atom_site_symmetry_multiplicity
_atom_site_calc_flag
_atom_site_refinement_flags
_atom_site_disorder_assembly
_atom_site_disorder_group
Zn1 Zn 0.243691(12) 0.108318(6) 1.193022(17) 0.04245(10) Uani 1 1 d . . .
N1 N -0.21230(9) 0.20117(4) 0.69608(13) 0.0632(8) Uani 1 1 d . . .
S1 S 0.04692(3) 0.156353(15) 0.95688(4) 0.0554(2) Uani 1 1 d . . .
O1 O 0.28851(6) 0.12926(3) 1.18804(8) 0.0387(4) Uani 1 1 d . . .
C1 C 0.14148(11) 0.13087(6) 1.07147(16) 0.0464(7) Uani 1 1 d . . .
Zn2 Zn 0.336111(12) 0.148797(6) 1.278301(16) 0.04045(9) Uani 1 1 d . . .
S2 S 0.52913(3) 0.156501(14) 1.42653(4) 0.0536(2) Uani 1 1 d . . .
N2 N 0.27936(14) 0.04196(5) 0.67964(17) 0.0939(12) Uani 1 1 d . . .
O2 O 0.16444(7) 0.11393(4) 1.12062(12) 0.0654(6) Uani 1 1 d . . .
C2 C 0.08213(11) 0.13340(6) 1.02347(16) 0.0547(8) Uani 1 1 d U . .
Zn3 Zn 0.332432(12) 0.108595(6) 1.180283(17) 0.04189(10) Uani 1 1 d . . .
N3 N 0.37336(11) 0.19175(5) 1.13961(14) 0.0665(7) Uani 1 1 d . . .
S3 S 0.28224(3) 0.088602(15) 0.94362(4) 0.0592(2) Uani 1 1 d . . .
O3 O 0.16511(7) 0.14569(4) 1.06186(10) 0.0532(5) Uani 1 1 d . . .
C3 C 0.04658(14) 0.11961(8) 1.0203(2) 0.1026(15) Uani 1 1 d U . .
H3A H 0.0577 0.1060 1.0522 0.123 Uiso 1 1 calc R . .
Zn4 Zn 0.242319(12) 0.152042(6) 1.097042(17) 0.04139(10) Uani 1 1 d . A .
S4 S 0.28135(4) 0.093555(17) 1.42340(5) 0.0741(3) Uani 1 1 d . . .
N4 N 0.12928(12) 0.19443(8) 0.89944(16) 0.0996(12) Uani 1 1 d . . .
O4 O 0.33309(8) 0.18436(3) 1.27781(11) 0.0541(5) Uani 1 1 d . . .
C4 C -0.00955(13) 0.12734(8) 0.9645(2) 0.1118(17) Uani 1 1 d U . .
H4A H -0.0389 0.1194 0.9558 0.134 Uiso 1 1 calc R . .
O5 O 0.25168(8) 0.18270(4) 1.15889(11) 0.0594(5) Uani 1 1 d . . .
C5 C -0.01595(11) 0.14727(6) 0.92556(19) 0.0639(9) Uani 1 1 d U . .
O6 O 0.41348(7) 0.14365(4) 1.32720(10) 0.0561(5) Uani 1 1 d . . .
C6 C -0.06671(11) 0.16088(6) 0.86396(17) 0.0580(8) Uani 1 1 d . . .
O7 O 0.41159(7) 0.11607(4) 1.25492(11) 0.0529(5) Uani 1 1 d . . .
C7 C -0.11786(12) 0.15206(6) 0.83383(18) 0.0677(10) Uani 1 1 d . . .
H7A H -0.1201 0.1371 0.8517 0.081 Uiso 1 1 calc R . .
O8 O 0.30784(8) 0.10660(4) 1.07963(11) 0.0528(5) Uani 1 1 d . . .
C8 C -0.06507(12) 0.18282(6) 0.83652(18) 0.0663(9) Uani 1 1 d . . .
H8A H -0.0308 0.1891 0.8561 0.080 Uiso 1 1 calc R . .
O9 O 0.22691(8) 0.12474(4) 1.02213(10) 0.0586(5) Uani 1 1 d . . .
C9 C -0.16507(11) 0.16490(6) 0.77843(18) 0.0691(10) Uani 1 1 d . . .
H9A H -0.1994 0.1585 0.7581 0.083 Uiso 1 1 calc R . .
O10 O 0.26627(9) 0.10933(4) 1.29231(11) 0.0648(6) Uani 1 1 d . . .
C10 C -0.11220(12) 0.19566(6) 0.78145(18) 0.0653(9) Uani 1 1 d . . .
H10A H -0.1101 0.2105 0.7633 0.078 Uiso 1 1 calc R . .
O11 O 0.33147(9) 0.13895(4) 1.35324(11) 0.0652(6) Uani 1 1 d . . .
C11 C -0.16300(11) 0.18696(5) 0.75208(16) 0.0553(8) Uani 1 1 d . . .
O12 O 0.25045(8) 0.07365(4) 1.17951(12) 0.0624(6) Uani 1 1 d . . .
C12 C 0.29166(12) 0.19436(5) 1.21618(18) 0.0489(7) Uani 1 1 d . . .
O13 O 0.32490(9) 0.07342(4) 1.19273(13) 0.0656(6) Uani 1 1 d . . .
C13 C 0.29040(11) 0.22180(5) 1.21146(16) 0.0472(7) Uani 1 1 d . . .
O14 O 0.32063(7) 0.16294(4) 1.13227(11) 0.0570(5) Uani 1 1 d . . .
C14 C 0.25638(12) 0.23368(6) 1.14170(16) 0.0558(8) Uani 1 1 d . . .
H14A H 0.2336 0.2242 1.0971 0.067 Uiso 1 1 calc R . .
O15 O 0.20414(8) 0.17715(4) 1.00724(11) 0.0628(6) Uani 1 1 d . . .
C15 C 0.32358(12) 0.23619(6) 1.27598(17) 0.0594(8) Uani 1 1 d . . .
H15A H 0.3476 0.2287 1.3239 0.071 Uiso 1 1 calc R . .
C16 C 0.25535(11) 0.25874(6) 1.13674(16) 0.0563(8) Uani 1 1 d . . .
H16A H 0.2320 0.2663 1.0888 0.068 Uiso 1 1 calc R . .
C17 C 0.32168(12) 0.26157(6) 1.27044(17) 0.0632(9) Uani 1 1 d . . .
H17A H 0.3438 0.2712 1.3148 0.076 Uiso 1 1 calc R . .
C18 C 0.28769(10) 0.27313(5) 1.20042(16) 0.0540(8) Uani 1 1 d . . .
C19 C 0.43551(11) 0.13113(6) 1.30924(15) 0.0478(7) Uani 1 1 d . . .
C20 C 0.49553(11) 0.13480(5) 1.35586(15) 0.0491(7) Uani 1 1 d . . .
C21 C 0.53087(11) 0.12326(6) 1.35334(17) 0.0617(9) Uani 1 1 d . . .
H21A H 0.5204 0.1106 1.3189 0.074 Uiso 1 1 calc R . .
C22 C 0.58462(11) 0.13219(6) 1.40744(17) 0.0631(9) Uani 1 1 d . . .
H22A H 0.6139 0.1262 1.4124 0.076 Uiso 1 1 calc R . .
C23 C 0.59108(11) 0.15015(5) 1.45220(16) 0.0489(7) Uani 1 1 d . . .
C24 C 0.64158(10) 0.16361(5) 1.51451(15) 0.0492(7) Uani 1 1 d . . .
C25 C 0.69193(11) 0.15795(5) 1.53690(17) 0.0546(8) Uani 1 1 d . . .
H25A H 0.6937 0.1455 1.5112 0.065 Uiso 1 1 calc R . .
C26 C 0.64055(11) 0.18233(6) 1.55352(17) 0.0618(9) Uani 1 1 d . . .
H26A H 0.6069 0.1869 1.5393 0.074 Uiso 1 1 calc R . .
C27 C 0.73971(11) 0.17014(5) 1.59587(17) 0.0587(9) Uani 1 1 d . . .
H27A H 0.7733 0.1659 1.6097 0.070 Uiso 1 1 calc R . .
C28 C 0.68922(12) 0.19442(6) 1.61365(17) 0.0653(9) Uani 1 1 d . . .
H28A H 0.6881 0.2068 1.6401 0.078 Uiso 1 1 calc R . .
C29 C 0.73843(10) 0.18840(5) 1.63452(16) 0.0523(8) Uani 1 1 d . . .
C30 C 0.25885(12) 0.11293(5) 1.02137(16) 0.0447(7) Uani 1 1 d . . .
C31 C 0.24075(12) 0.10578(5) 0.94837(17) 0.0510(7) Uani 1 1 d . . .
C32 C 0.19277(13) 0.11200(6) 0.87770(17) 0.0615(9) Uani 1 1 d . . .
H32A H 0.1647 0.1215 0.8685 0.074 Uiso 1 1 calc R . .
C33 C 0.18994(15) 0.10281(7) 0.82066(19) 0.0750(10) Uani 1 1 d . . .
H33A H 0.1597 0.1056 0.7689 0.090 Uiso 1 1 calc R . .
C34 C 0.23530(15) 0.08942(6) 0.84705(18) 0.0609(8) Uani 1 1 d . . .
C35 C 0.24593(15) 0.07723(6) 0.80234(18) 0.0638(9) Uani 1 1 d U . .
C36 C 0.22055(17) 0.08480(6) 0.7310(2) 0.0854(12) Uani 1 1 d U . .
H36A H 0.1955 0.0980 0.7093 0.102 Uiso 1 1 calc R . .
C37 C 0.28206(18) 0.05795(7) 0.8327(2) 0.0848(12) Uani 1 1 d U . .
H37A H 0.2993 0.0524 0.8816 0.102 Uiso 1 1 calc R . .
C38 C 0.23097(18) 0.07331(7) 0.6899(2) 0.0914(13) Uani 1 1 d U . .
H38A H 0.2131 0.0789 0.6407 0.110 Uiso 1 1 calc R . .
C39 C 0.29413(19) 0.04620(7) 0.7932(2) 0.0934(13) Uani 1 1 d U . .
H39A H 0.3201 0.0333 0.8158 0.112 Uiso 1 1 calc R . .
C40 C 0.26722(18) 0.05382(6) 0.7202(2) 0.0778(11) Uani 1 1 d U . .
C41 C 0.30341(14) 0.12217(6) 1.34953(18) 0.0590(8) Uani 1 1 d . . .
C42 C 0.31446(14) 0.11742(6) 1.42033(19) 0.0668(9) Uani 1 1 d U . .
C43 C 0.3477(2) 0.12927(8) 1.4853(2) 0.1212(18) Uani 1 1 d U . .
H43A H 0.3689 0.1430 1.4942 0.145 Uiso 1 1 calc R . .
C44 C 0.3480(2) 0.11914(9) 1.5398(2) 0.136(2) Uani 1 1 d U . .
H44A H 0.3696 0.1256 1.5890 0.163 Uiso 1 1 calc R . .
C45 C 0.31507(18) 0.09951(7) 1.5159(2) 0.0866(12) Uani 1 1 d U . .
C46 C 0.30556(18) 0.08443(7) 1.5575(2) 0.0857(12) Uani 1 1 d U . .
C47 C 0.27791(19) 0.06198(7) 1.5300(2) 0.0994(14) Uani 1 1 d U . .
H47A H 0.2653 0.0559 1.4837 0.119 Uiso 1 1 calc R . .
C48 C 0.3232(2) 0.09229(7) 1.6259(2) 0.1064(15) Uani 1 1 d U . .
H48A H 0.3412 0.1076 1.6455 0.128 Uiso 1 1 calc R . .
C49 C 0.2687(2) 0.04846(7) 1.5696(2) 0.1017(14) Uani 1 1 d U . .
H49A H 0.2489 0.0336 1.5491 0.122 Uiso 1 1 calc R . .
C50 C 0.3155(2) 0.07853(7) 1.6658(2) 0.1032(15) Uani 1 1 d U . .
H50A H 0.3292 0.0842 1.7129 0.124 Uiso 1 1 calc R . .
C51 C 0.28772(19) 0.05634(6) 1.6379(2) 0.0862(12) Uani 1 1 d U . .
C52 C 0.28721(13) 0.06272(6) 1.18501(15) 0.0533(8) Uani 1 1 d . . .
C53 C 0.28530(13) 0.03540(6) 1.18285(16) 0.0566(8) Uani 1 1 d . . .
C54 C 0.32264(16) 0.02155(6) 1.1878(2) 0.0792(11) Uani 1 1 d . . .
H54A H 0.3504 0.0296 1.1928 0.095 Uiso 1 1 calc R . .
C55 C 0.24637(16) 0.02273(6) 1.1771(2) 0.0779(10) Uani 1 1 d . . .
H55A H 0.2199 0.0316 1.1733 0.093 Uiso 1 1 calc R . .
C56 C 0.32052(18) -0.00374(7) 1.1857(2) 0.0855(12) Uani 1 1 d . . .
H56A H 0.3462 -0.0128 1.1881 0.103 Uiso 1 1 calc R . .
C57 C 0.24484(18) -0.00243(6) 1.1767(2) 0.0851(12) Uani 1 1 d . . .
H57A H 0.2182 -0.0106 1.1739 0.102 Uiso 1 1 calc R . .
C58 C 0.28168(17) -0.01579(6) 1.18019(19) 0.0748(11) Uani 1 1 d . . .
C59 C 0.32662(13) 0.18168(7) 1.10917(17) 0.0636(9) Uani 1 1 d . . .
H59A H 0.2945 0.1893 1.0658 0.076 Uiso 1 1 calc R . .
C60 C 0.42454(15) 0.18153(8) 1.2061(2) 0.1036(14) Uani 1 1 d . . .
H60A H 0.4550 0.1915 1.2205 0.155 Uiso 1 1 calc R . .
H60B H 0.4284 0.1648 1.1956 0.155 Uiso 1 1 calc R . .
H60C H 0.4249 0.1813 1.2471 0.155 Uiso 1 1 calc R . .
C61 C 0.37748(17) 0.21311(8) 1.1066(2) 0.1094(15) Uani 1 1 d . . .
H61A H 0.4160 0.2178 1.1380 0.164 Uiso 1 1 calc R . .
H61B H 0.3569 0.2267 1.1037 0.164 Uiso 1 1 calc R . .
H61C H 0.3623 0.2090 1.0561 0.164 Uiso 1 1 calc R . .
C62 C 0.15505(14) 0.17623(7) 0.94995(19) 0.0771(11) Uani 1 1 d . A .
H62A H 0.1348 0.1621 0.9413 0.093 Uiso 1 1 calc R . .
C63 C 0.1591(2) 0.21647(9) 0.9105(2) 0.1290(18) Uani 1 1 d . A .
H63A H 0.1382 0.2309 0.9022 0.193 Uiso 1 1 calc R . .
H63B H 0.1643 0.2165 0.8749 0.193 Uiso 1 1 calc R . .
H63C H 0.1949 0.2167 0.9619 0.193 Uiso 1 1 calc R . .
C64A C 0.0711(3) 0.1983(2) 0.8407(4) 0.088(3) Uiso 0.619(19) 1 d P A 1
H64A H 0.0516 0.1847 0.8404 0.132 Uiso 0.619(19) 1 calc PR A 1
H64B H 0.0612 0.1990 0.7922 0.132 Uiso 0.619(19) 1 calc PR A 1
H64C H 0.0611 0.2136 0.8496 0.132 Uiso 0.619(19) 1 calc PR A 1
C64B C 0.0690(4) 0.1836(4) 0.8242(7) 0.089(5) Uiso 0.381(19) 1 d P A 2
H64D H 0.0724 0.1662 0.8186 0.133 Uiso 0.381(19) 1 calc PR A 2
H64E H 0.0565 0.1925 0.7796 0.133 Uiso 0.381(19) 1 calc PR A 2
H64F H 0.0425 0.1858 0.8298 0.133 Uiso 0.381(19) 1 calc PR A 2

loop_
_atom_site_aniso_label
_atom_site_aniso_U_11
_atom_site_aniso_U_22
_atom_site_aniso_U_33
_atom_site_aniso_U_23
_atom_site_aniso_U_13
_atom_site_aniso_U_12
Zn1 0.03966(18) 0.0395(2) 0.04483(19) 0.00520(15) 0.02705(16) 0.00246(14)
N1 0.0385(13) 0.0335(14) 0.0654(17) -0.0073(12) 0.0136(13) -0.0005(11)
S1 0.0389(4) 0.0533(5) 0.0603(5) 0.0117(4) 0.0278(4) 0.0034(3)
O1 0.0396(9) 0.0372(11) 0.0371(10) 0.0024(8) 0.0249(8) 0.0015(8)
C1 0.0389(15) 0.0466(19) 0.0476(17) 0.0032(15) 0.0266(14) 0.0044(14)
Zn2 0.04187(18) 0.03843(19) 0.03853(18) 0.00126(14) 0.02600(15) 0.00114(14)
S2 0.0367(4) 0.0532(5) 0.0556(5) -0.0136(4) 0.0248(4) -0.0004(3)
N2 0.205(4) 0.0342(16) 0.122(3) -0.0032(16) 0.143(3) -0.0059(18)
O2 0.0394(11) 0.0655(15) 0.0724(14) 0.0287(12) 0.0299(11) 0.0091(10)
C2 0.0396(16) 0.056(2) 0.0594(19) 0.0132(16) 0.0296(15) 0.0033(14)
Zn3 0.03750(17) 0.0419(2) 0.04191(19) -0.00456(15) 0.02493(15) -0.00225(14)
N3 0.0541(16) 0.0655(19) 0.0599(17) 0.0058(14) 0.0301(14) -0.0150(14)
S3 0.0800(6) 0.0554(5) 0.0550(5) -0.0029(4) 0.0506(5) 0.0034(4)
O3 0.0406(11) 0.0590(14) 0.0536(12) 0.0107(10) 0.0292(10) 0.0042(10)
C3 0.060(2) 0.101(3) 0.116(3) 0.064(3) 0.046(2) 0.021(2)
Zn4 0.03997(18) 0.0424(2) 0.03769(18) 0.00289(14) 0.02444(15) 0.00136(14)
S4 0.1113(7) 0.0674(6) 0.0672(6) -0.0050(5) 0.0696(6) -0.0191(5)
N4 0.0571(18) 0.160(4) 0.0577(19) 0.046(2) 0.0289(16) 0.020(2)
O4 0.0637(13) 0.0378(12) 0.0507(12) 0.0052(10) 0.0344(11) 0.0058(10)
C4 0.045(2) 0.116(4) 0.146(4) 0.077(3) 0.053(2) 0.017(2)
O5 0.0573(13) 0.0402(12) 0.0620(13) -0.0065(10) 0.0325(11) 0.0002(10)
C5 0.0363(16) 0.061(2) 0.079(2) 0.0156(18) 0.0322(16) 0.0064(15)
O6 0.0374(10) 0.0674(14) 0.0508(12) -0.0113(11) 0.0245(10) -0.0006(10)
C6 0.0371(16) 0.051(2) 0.061(2) 0.0066(16) 0.0229(15) 0.0034(14)
O7 0.0355(10) 0.0533(13) 0.0494(12) -0.0090(10) 0.0203(9) -0.0028(9)
C7 0.0419(17) 0.0437(19) 0.081(2) 0.0103(17) 0.0261(17) -0.0020(15)
O8 0.0548(12) 0.0594(14) 0.0508(12) -0.0076(10) 0.0382(11) -0.0020(10)
C8 0.0384(16) 0.059(2) 0.076(2) 0.0158(18) 0.0284(17) 0.0027(15)
O9 0.0554(12) 0.0697(15) 0.0481(12) -0.0179(11) 0.0337(11) -0.0052(11)
C9 0.0323(16) 0.051(2) 0.077(2) 0.0055(18) 0.0174(16) -0.0041(15)
O10 0.0729(14) 0.0765(16) 0.0493(13) -0.0031(12) 0.0428(12) -0.0183(12)
C10 0.0480(18) 0.052(2) 0.067(2) 0.0125(17) 0.0267(17) 0.0035(16)
O11 0.0876(15) 0.0641(15) 0.0577(13) 0.0000(11) 0.0545(13) -0.0156(13)
C11 0.0373(16) 0.0423(19) 0.0526(18) 0.0001(15) 0.0165(14) 0.0053(14)
O12 0.0621(13) 0.0402(12) 0.0850(16) 0.0006(11) 0.0496(13) 0.0001(10)
C12 0.0527(18) 0.0469(19) 0.0569(19) 0.0004(16) 0.0408(17) 0.0021(15)
O13 0.0728(14) 0.0396(12) 0.1011(18) 0.0057(11) 0.0654(14) 0.0031(11)
C13 0.0451(16) 0.0396(17) 0.0531(18) -0.0017(15) 0.0314(15) -0.0022(13)
O14 0.0503(12) 0.0605(14) 0.0575(13) 0.0110(11) 0.0351(11) -0.0025(10)
C14 0.0578(18) 0.0456(19) 0.0429(17) -0.0052(15) 0.0253(15) -0.0075(15)
O15 0.0471(12) 0.0749(15) 0.0481(12) 0.0198(11) 0.0246(11) 0.0041(11)
C15 0.0579(18) 0.0430(19) 0.0480(18) 0.0048(15) 0.0236(15) 0.0069(15)
C16 0.0487(17) 0.049(2) 0.0393(17) 0.0089(15) 0.0167(14) -0.0044(15)
C17 0.0581(19) 0.0412(19) 0.0487(19) -0.0056(15) 0.0190(16) -0.0049(15)
C18 0.0373(15) 0.0411(18) 0.057(2) 0.0130(15) 0.0206(15) 0.0036(13)
C19 0.0391(16) 0.0449(18) 0.0393(17) 0.0058(14) 0.0181(14) -0.0019(14)
C20 0.0424(16) 0.0495(18) 0.0422(16) 0.0024(14) 0.0231(14) 0.0015(14)
C21 0.0426(17) 0.064(2) 0.060(2) -0.0229(17) 0.0268(16) -0.0047(15)
C22 0.0410(17) 0.071(2) 0.064(2) -0.0204(18) 0.0298(16) -0.0023(16)
C23 0.0378(15) 0.0438(18) 0.0485(17) -0.0054(14) 0.0222(14) 0.0029(13)
C24 0.0339(15) 0.0392(17) 0.0534(18) -0.0074(14) 0.0207(14) 0.0007(13)
C25 0.0435(17) 0.0440(18) 0.066(2) -0.0113(15) 0.0325(16) 0.0045(14)
C26 0.0352(15) 0.064(2) 0.064(2) -0.0196(17) 0.0243(15) -0.0001(15)
C27 0.0342(15) 0.0458(19) 0.072(2) -0.0099(16) 0.0257(16) 0.0019(14)
C28 0.0498(18) 0.051(2) 0.066(2) -0.0218(16) 0.0273(17) 0.0005(15)
C29 0.0308(15) 0.0400(18) 0.0520(18) -0.0028(14) 0.0140(14) 0.0040(13)
C30 0.0492(17) 0.0450(18) 0.0458(18) -0.0110(14) 0.0344(16) -0.0096(14)
C31 0.0585(18) 0.0458(18) 0.0540(19) -0.0068(15) 0.0400(17) -0.0072(15)
C32 0.065(2) 0.065(2) 0.052(2) -0.0095(17) 0.0383(18) 0.0000(17)
C33 0.090(3) 0.074(3) 0.049(2) -0.0046(18) 0.042(2) 0.002(2)
C34 0.093(2) 0.0416(19) 0.060(2) -0.0001(16) 0.056(2) 0.0000(18)
C35 0.112(3) 0.0394(19) 0.066(2) 0.0002(16) 0.071(2) 0.0045(18)
C36 0.151(4) 0.058(2) 0.072(2) 0.0132(19) 0.085(3) 0.023(2)
C37 0.156(4) 0.064(2) 0.081(3) 0.008(2) 0.099(3) 0.018(2)
C38 0.162(4) 0.062(3) 0.081(3) 0.010(2) 0.095(3) 0.015(3)
C39 0.169(4) 0.056(2) 0.105(3) 0.024(2) 0.113(3) 0.028(2)
C40 0.158(4) 0.042(2) 0.084(3) -0.0028(19) 0.102(3) -0.005(2)
C41 0.080(2) 0.059(2) 0.058(2) 0.0131(18) 0.054(2) 0.0105(19)
C42 0.093(2) 0.061(2) 0.064(2) 0.0010(18) 0.060(2) -0.0117(19)
C43 0.194(5) 0.118(4) 0.078(3) -0.035(3) 0.102(3) -0.086(3)
C44 0.225(5) 0.120(4) 0.093(3) -0.048(3) 0.120(4) -0.100(4)
C45 0.143(3) 0.072(3) 0.077(3) -0.010(2) 0.087(3) -0.025(3)
C46 0.157(4) 0.060(2) 0.081(3) -0.009(2) 0.096(3) -0.022(2)
C47 0.183(4) 0.073(3) 0.091(3) -0.021(2) 0.112(3) -0.037(3)
C48 0.209(5) 0.059(2) 0.097(3) -0.023(2) 0.122(3) -0.043(3)
C49 0.195(4) 0.057(2) 0.108(3) -0.020(2) 0.125(3) -0.037(3)
C50 0.219(5) 0.054(2) 0.101(3) -0.025(2) 0.134(3) -0.037(3)
C51 0.176(4) 0.050(2) 0.096(3) -0.002(2) 0.117(3) 0.000(2)
C52 0.063(2) 0.0444(19) 0.0506(18) 0.0007(15) 0.0373(17) 0.0032(17)
C53 0.080(2) 0.0394(18) 0.068(2) 0.0036(15) 0.0568(19) 0.0016(17)
C54 0.120(3) 0.048(2) 0.124(3) 0.005(2) 0.104(3) 0.003(2)
C55 0.106(3) 0.046(2) 0.110(3) -0.003(2) 0.084(3) 0.003(2)
C56 0.141(4) 0.051(2) 0.135(4) 0.009(2) 0.121(3) 0.016(2)
C57 0.144(4) 0.043(2) 0.129(3) -0.001(2) 0.117(3) -0.006(2)
C58 0.149(4) 0.041(2) 0.086(3) 0.0052(17) 0.100(3) 0.006(2)
C59 0.054(2) 0.073(2) 0.0495(19) 0.0043(18) 0.0285(17) -0.0038(18)
C60 0.068(2) 0.099(3) 0.109(3) 0.016(3) 0.045(2) -0.017(2)
C61 0.114(3) 0.094(3) 0.101(3) 0.010(3) 0.065(3) -0.039(3)
C62 0.057(2) 0.110(3) 0.057(2) 0.031(2) 0.0348(19) 0.007(2)
C63 0.140(4) 0.109(4) 0.098(3) 0.053(3) 0.063(3) 0.021(3)

loop_
_atom_type_symbol
_atom_type_description
_atom_type_scat_dispersion_real
_atom_type_scat_dispersion_imag
_atom_type_scat_source
C C 0.0033 0.0016 'International Tables Vol C Tables 4.2.6.8 and 6.1.1.4'
H H 0.0000 0.0000 'International Tables Vol C Tables 4.2.6.8 and 6.1.1.4'
N N 0.0061 0.0033 'International Tables Vol C Tables 4.2.6.8 and 6.1.1.4'
O O 0.0106 0.0060 'International Tables Vol C Tables 4.2.6.8 and 6.1.1.4'
S S 0.1246 0.1234 'International Tables Vol C Tables 4.2.6.8 and 6.1.1.4'
Zn Zn 0.2839 1.4301 'International Tables Vol C Tables 4.2.6.8 and 6.1.1.4'

loop_
_geom_angle_atom_site_label_1
_geom_angle_atom_site_label_2
_geom_angle_atom_site_label_3
_geom_angle
_geom_angle_site_symmetry_1
_geom_angle_site_symmetry_3
O1 Zn1 O2 118.05(8) . .
O1 Zn1 O12 112.64(8) . .
O2 Zn1 O12 103.69(9) . .
O1 Zn1 O10 112.14(8) . .
O2 Zn1 O10 105.33(9) . .
O12 Zn1 O10 103.64(9) . .
O1 Zn1 Zn3 36.00(5) . .
O2 Zn1 Zn3 133.35(7) . .
O12 Zn1 Zn3 76.78(6) . .
O10 Zn1 Zn3 120.08(6) . .
O1 Zn1 Zn2 35.18(5) . .
O2 Zn1 Zn2 126.53(7) . .
O12 Zn1 Zn2 128.09(6) . .
O10 Zn1 Zn2 77.28(6) . .
Zn3 Zn1 Zn2 60.300(10) . .
C18 N1 C29 120.1(2) 8_455 1_454
C18 N1 C11 121.3(2) 8_455 .
C29 N1 C11 118.5(2) 1_454 .
C2 S1 C5 93.25(15) . .
Zn2 O1 Zn1 109.57(7) . .
Zn2 O1 Zn3 109.53(7) . .
Zn1 O1 Zn3 108.15(8) . .
Zn2 O1 Zn4 108.87(8) . .
Zn1 O1 Zn4 112.10(7) . .
Zn3 O1 Zn4 108.59(7) . .
O3 C1 O2 126.0(3) . .
O3 C1 C2 117.6(3) . .
O2 C1 C2 116.4(3) . .
O1 Zn2 O4 123.07(8) . .
O1 Zn2 O11 111.70(8) . .
O4 Zn2 O11 104.00(9) . .
O1 Zn2 O6 109.71(7) . .
O4 Zn2 O6 100.68(8) . .
O11 Zn2 O6 106.10(9) . .
O1 Zn2 Zn1 35.25(5) . .
O4 Zn2 Zn1 132.26(6) . .
O11 Zn2 Zn1 76.67(6) . .
O6 Zn2 Zn1 125.46(6) . .
O1 Zn2 Zn3 35.34(5) . .
O4 Zn2 Zn3 135.48(6) . .
O11 Zn2 Zn3 120.03(7) . .
O6 Zn2 Zn3 74.52(6) . .
Zn1 Zn2 Zn3 59.542(10) . .
C23 S2 C20 92.04(14) . .
C58 N2 C40 118.9(3) 6 .
C58 N2 C51 121.2(3) 6 1_554
C40 N2 C51 119.9(3) . 1_554
C1 O2 Zn1 122.95(18) . .
C3 C2 C1 129.8(3) . .
C3 C2 S1 109.6(2) . .
C1 C2 S1 120.5(2) . .
O1 Zn3 O8 115.61(7) . .
O1 Zn3 O7 114.05(8) . .
O8 Zn3 O7 109.17(8) . .
O1 Zn3 O13 111.82(8) . .
O8 Zn3 O13 98.13(9) . .
O7 Zn3 O13 106.62(9) . .
O1 Zn3 Zn1 35.86(5) . .
O8 Zn3 Zn1 118.57(6) . .
O7 Zn3 Zn1 131.39(6) . .
O13 Zn3 Zn1 76.21(6) . .
O1 Zn3 Zn2 35.13(5) . .
O8 Zn3 Zn2 136.94(6) . .
O7 Zn3 Zn2 79.28(6) . .
O13 Zn3 Zn2 120.40(7) . .
Zn1 Zn3 Zn2 60.158(10) . .
C59 N3 C60 121.2(3) . .
C59 N3 C61 122.5(3) . .
C60 N3 C61 116.2(3) . .
C34 S3 C31 92.37(16) . .
C1 O3 Zn4 140.37(18) . .
C2 C3 C4 114.3(3) . .
O1 Zn4 O3 99.16(7) . .
O1 Zn4 O15 172.63(7) . .
O3 Zn4 O15 88.17(8) . .
O1 Zn4 O5 94.51(7) . .
O3 Zn4 O5 88.78(8) . .
O15 Zn4 O5 84.79(8) . .
O1 Zn4 O9 93.49(8) . .
O3 Zn4 O9 90.47(8) . .
O15 Zn4 O9 87.22(8) . .
O5 Zn4 O9 171.99(8) . .
O1 Zn4 O14 85.16(7) . .
O3 Zn4 O14 173.73(8) . .
O15 Zn4 O14 87.48(8) . .
O5 Zn4 O14 86.34(8) . .
O9 Zn4 O14 93.82(8) . .
C45 S4 C42 91.98(17) . .
C62 N4 C64A 127.6(5) . .
C62 N4 C63 120.5(3) . .
C64A N4 C63 110.4(5) . .
C62 N4 C64B 106.8(7) . .
C64A N4 C64B 31.9(4) . .
C63 N4 C64B 131.3(6) . .
C12 O4 Zn2 116.38(18) . .
C5 C4 C3 112.7(3) . .
C12 O5 Zn4 135.70(18) . .
C4 C5 C6 129.6(3) . .
C4 C5 S1 110.1(2) . .
C6 C5 S1 120.3(2) . .
C19 O6 Zn2 132.70(18) . .
C8 C6 C7 118.0(3) . .
C8 C6 C5 121.9(3) . .
C7 C6 C5 120.1(3) . .
C19 O7 Zn3 126.50(19) . .
C9 C7 C6 120.7(3) . .
C30 O8 Zn3 120.10(18) . .
C10 C8 C6 121.2(3) . .
C30 O9 Zn4 130.91(18) . .
C7 C9 C11 120.9(3) . .
C41 O10 Zn1 129.2(2) . .
C8 C10 C11 120.6(3) . .
C41 O11 Zn2 129.3(2) . .
C9 C11 C10 118.5(3) . .
C9 C11 N1 121.4(3) . .
C10 C11 N1 120.1(3) . .
C52 O12 Zn1 129.9(2) . .
O5 C12 O4 124.4(3) . .
O5 C12 C13 117.7(3) . .
O4 C12 C13 117.9(3) . .
C52 O13 Zn3 129.3(2) . .
C15 C13 C14 117.9(3) . .
C15 C13 C12 121.2(3) . .
C14 C13 C12 120.8(3) . .
C59 O14 Zn4 123.5(2) . .
C16 C14 C13 121.3(3) . .
C62 O15 Zn4 123.1(2) . .
C17 C15 C13 120.4(3) . .
C14 C16 C18 121.1(3) . .
C15 C17 C18 121.0(3) . .
C16 C18 C17 118.3(3) . .
C16 C18 N1 121.6(3) . 8_556
C17 C18 N1 120.0(3) . 8_556
O6 C19 O7 126.7(3) . .
O6 C19 C20 116.5(3) . .
O7 C19 C20 116.8(3) . .
C21 C20 C19 130.3(3) . .
C21 C20 S2 111.1(2) . .
C19 C20 S2 118.7(2) . .
C20 C21 C22 112.5(3) . .
C23 C22 C21 114.3(3) . .
C22 C23 C24 128.9(3) . .
C22 C23 S2 110.1(2) . .
C24 C23 S2 121.0(2) . .
C25 C24 C26 117.5(2) . .
C25 C24 C23 121.1(3) . .
C26 C24 C23 121.4(2) . .
C27 C25 C24 121.8(3) . .
C24 C26 C28 120.3(3) . .
C29 C27 C25 120.4(3) . .
C29 C28 C26 120.8(3) . .
C28 C29 C27 119.2(3) . .
C28 C29 N1 119.7(3) . 1_656
C27 C29 N1 121.1(2) . 1_656
O9 C30 O8 125.4(3) . .
O9 C30 C31 119.0(3) . .
O8 C30 C31 115.6(3) . .
C32 C31 C30 127.8(3) . .
C32 C31 S3 111.0(2) . .
C30 C31 S3 121.2(2) . .
C31 C32 C33 112.6(3) . .
C34 C33 C32 113.7(3) . .
C33 C34 C35 127.8(3) . .
C33 C34 S3 110.4(2) . .
C35 C34 S3 121.8(3) . .
C36 C35 C37 118.4(3) . .
C36 C35 C34 121.6(3) . .
C37 C35 C34 119.9(3) . .
C35 C36 C38 121.1(4) . .
C35 C37 C39 121.9(3) . .
C40 C38 C36 120.6(3) . .
C40 C39 C37 118.9(4) . .
C38 C40 C39 119.0(3) . .
C38 C40 N2 121.8(3) . .
C39 C40 N2 119.2(4) . .
O11 C41 O10 127.2(3) . .
O11 C41 C42 115.9(3) . .
O10 C41 C42 116.9(3) . .
C43 C42 C41 128.9(3) . .
C43 C42 S4 111.3(3) . .
C41 C42 S4 119.8(3) . .
C42 C43 C44 112.6(4) . .
C45 C44 C43 114.5(4) . .
C44 C45 C46 129.1(3) . .
C44 C45 S4 109.6(3) . .
C46 C45 S4 121.4(3) . .
C48 C46 C47 116.8(3) . .
C48 C46 C45 120.9(3) . .
C47 C46 C45 122.3(3) . .
C49 C47 C46 121.0(3) . .
C50 C48 C46 122.0(4) . .
C51 C49 C47 121.1(4) . .
C48 C50 C51 121.0(3) . .
C49 C51 C50 118.2(3) . .
C49 C51 N2 120.9(3) . 1_556
C50 C51 N2 120.9(3) . 1_556
O13 C52 O12 124.6(3) . .
O13 C52 C53 118.7(3) . .
O12 C52 C53 116.7(3) . .
C54 C53 C55 116.6(3) . .
C54 C53 C52 122.1(3) . .
C55 C53 C52 121.3(3) . .
C53 C54 C56 121.7(3) . .
C57 C55 C53 122.0(3) . .
C58 C56 C54 120.4(3) . .
C58 C57 C55 120.4(4) . .
C56 C58 C57 118.9(3) . .
C56 C58 N2 121.6(3) . 6_556
C57 C58 N2 119.5(3) . 6_556
O14 C59 N3 125.5(3) . .
O15 C62 N4 122.5(4) . .

loop_
_geom_bond_atom_site_label_1
_geom_bond_atom_site_label_2
_geom_bond_distance
_geom_bond_site_symmetry_2
Zn1 O1 1.9197(16) .
Zn1 O2 1.9423(18) .
Zn1 O12 1.945(2) .
Zn1 O10 1.950(2) .
Zn1 Zn3 3.1144(5) .
Zn1 Zn2 3.1339(4) .
N1 C18 1.398(4) 8_455
N1 C29 1.431(3) 1_454
N1 C11 1.442(3) .
S1 C2 1.714(3) .
S1 C5 1.721(3) .
O1 Zn2 1.9161(16) .
O1 Zn3 1.9262(16) .
O1 Zn4 2.0267(16) .
C1 O3 1.238(3) .
C1 O2 1.264(3) .
C1 C2 1.452(4) .
Zn2 O4 1.9301(18) .
Zn2 O11 1.966(2) .
Zn2 O6 1.9675(19) .
Zn2 Zn3 3.1383(5) .
S2 C23 1.712(3) .
S2 C20 1.715(3) .
N2 C58 1.420(4) 6
N2 C40 1.421(4) .
N2 C51 1.427(4) 1_554
C2 C3 1.341(4) .
Zn3 O8 1.9551(19) .
Zn3 O7 1.9588(18) .
Zn3 O13 1.971(2) .
N3 C59 1.292(4) .
N3 C60 1.433(4) .
N3 C61 1.457(4) .
S3 C34 1.705(3) .
S3 C31 1.711(3) .
O3 Zn4 2.0854(19) .
C3 C4 1.425(4) .
Zn4 O15 2.0980(19) .
Zn4 O5 2.103(2) .
Zn4 O9 2.1034(19) .
Zn4 O14 2.1725(19) .
S4 C45 1.707(3) .
S4 C42 1.720(3) .
N4 C62 1.331(4) .
N4 C64A 1.428(6) .
N4 C63 1.450(5) .
N4 C64B 1.640(14) .
O4 C12 1.270(3) .
C4 C5 1.346(4) .
O5 C12 1.254(3) .
C5 C6 1.476(4) .
O6 C19 1.256(3) .
C6 C8 1.376(4) .
C6 C7 1.388(4) .
O7 C19 1.262(3) .
C7 C9 1.367(4) .
O8 C30 1.273(3) .
C8 C10 1.365(4) .
O9 C30 1.236(3) .
C9 C11 1.374(4) .
O10 C41 1.262(4) .
C10 C11 1.381(4) .
O11 C41 1.252(4) .
O12 C52 1.265(3) .
C12 C13 1.490(4) .
O13 C52 1.259(3) .
C13 C15 1.381(4) .
C13 C14 1.390(4) .
O14 C59 1.232(4) .
C14 C16 1.362(4) .
O15 C62 1.223(3) .
C15 C17 1.380(4) .
C16 C18 1.369(4) .
C17 C18 1.386(4) .
C18 N1 1.398(4) 8_556
C19 C20 1.481(4) .
C20 C21 1.351(4) .
C21 C22 1.393(4) .
C22 C23 1.352(4) .
C23 C24 1.472(4) .
C24 C25 1.381(4) .
C24 C26 1.392(4) .
C25 C27 1.379(4) .
C26 C28 1.396(4) .
C27 C29 1.372(4) .
C28 C29 1.367(4) .
C29 N1 1.431(3) 1_656
C30 C31 1.465(4) .
C31 C32 1.364(4) .
C32 C33 1.392(4) .
C33 C34 1.367(4) .
C34 C35 1.480(4) .
C35 C36 1.361(4) .
C35 C37 1.365(5) .
C36 C38 1.384(5) .
C37 C39 1.397(4) .
C38 C40 1.376(5) .
C39 C40 1.384(5) .
C41 C42 1.492(4) .
C42 C43 1.314(5) .
C43 C44 1.404(5) .
C44 C45 1.340(5) .
C45 C46 1.471(5) .
C46 C48 1.381(4) .
C46 C47 1.390(5) .
C47 C49 1.380(5) .
C48 C50 1.360(5) .
C49 C51 1.364(5) .
C50 C51 1.379(5) .
C51 N2 1.427(4) 1_556
C52 C53 1.482(4) .
C53 C54 1.369(4) .
C53 C55 1.370(4) .
C54 C56 1.372(4) .
C55 C57 1.365(4) .
C56 C58 1.353(5) .
C57 C58 1.359(5) .
C58 N2 1.420(4) 6_556

loop_
_geom_torsion_atom_site_label_1
_geom_torsion_atom_site_label_2
_geom_torsion_atom_site_label_3
_geom_torsion_atom_site_label_4
_geom_torsion
_geom_torsion_site_symmetry_1
_geom_torsion_site_symmetry_4
O2 Zn1 O1 Zn2 114.51(10) . .
O12 Zn1 O1 Zn2 -124.65(9) . .
O10 Zn1 O1 Zn2 -8.19(11) . .
Zn3 Zn1 O1 Zn2 -119.33(11) . .
O2 Zn1 O1 Zn3 -126.16(10) . .
O12 Zn1 O1 Zn3 -5.32(10) . .
O10 Zn1 O1 Zn3 111.14(9) . .
Zn2 Zn1 O1 Zn3 119.33(11) . .
O2 Zn1 O1 Zn4 -6.48(12) . .
O12 Zn1 O1 Zn4 114.36(9) . .
O10 Zn1 O1 Zn4 -129.18(9) . .
Zn3 Zn1 O1 Zn4 119.68(11) . .
Zn2 Zn1 O1 Zn4 -120.99(12) . .
Zn1 O1 Zn2 O4 -117.97(9) . .
Zn3 O1 Zn2 O4 123.55(9) . .
Zn4 O1 Zn2 O4 4.96(11) . .
Zn1 O1 Zn2 O11 6.76(11) . .
Zn3 O1 Zn2 O11 -111.72(10) . .
Zn4 O1 Zn2 O11 129.69(9) . .
Zn1 O1 Zn2 O6 124.12(9) . .
Zn3 O1 Zn2 O6 5.64(11) . .
Zn4 O1 Zn2 O6 -112.96(9) . .
Zn3 O1 Zn2 Zn1 -118.48(12) . .
Zn4 O1 Zn2 Zn1 122.93(11) . .
Zn1 O1 Zn2 Zn3 118.48(12) . .
Zn4 O1 Zn2 Zn3 -118.60(11) . .
O2 Zn1 Zn2 O1 -87.97(12) . .
O12 Zn1 Zn2 O1 74.74(12) . .
O10 Zn1 Zn2 O1 172.23(11) . .
Zn3 Zn1 Zn2 O1 36.15(8) . .
O1 Zn1 Zn2 O4 89.54(11) . .
O2 Zn1 Zn2 O4 1.56(11) . .
O12 Zn1 Zn2 O4 164.28(11) . .
O10 Zn1 Zn2 O4 -98.23(10) . .
Zn3 Zn1 Zn2 O4 125.69(8) . .
O1 Zn1 Zn2 O11 -173.54(11) . .
O2 Zn1 Zn2 O11 98.48(11) . .
O12 Zn1 Zn2 O11 -98.80(11) . .
O10 Zn1 Zn2 O11 -1.32(10) . .
Zn3 Zn1 Zn2 O11 -137.39(7) . .
O1 Zn1 Zn2 O6 -73.12(11) . .
O2 Zn1 Zn2 O6 -161.09(11) . .
O12 Zn1 Zn2 O6 1.63(11) . .
O10 Zn1 Zn2 O6 99.11(10) . .
Zn3 Zn1 Zn2 O6 -36.97(7) . .
O1 Zn1 Zn2 Zn3 -36.15(8) . .
O2 Zn1 Zn2 Zn3 -124.12(8) . .
O12 Zn1 Zn2 Zn3 38.59(8) . .
O10 Zn1 Zn2 Zn3 136.08(7) . .
O3 C1 O2 Zn1 0.9(4) . .
C2 C1 O2 Zn1 -177.4(2) . .
O1 Zn1 O2 C1 -1.0(3) . .
O12 Zn1 O2 C1 -126.3(2) . .
O10 Zn1 O2 C1 125.1(2) . .
Zn3 Zn1 O2 C1 -41.7(3) . .
Zn2 Zn1 O2 C1 39.8(3) . .
O3 C1 C2 C3 177.7(4) . .
O2 C1 C2 C3 -3.8(5) . .
O3 C1 C2 S1 -0.6(4) . .
O2 C1 C2 S1 177.9(2) . .
C5 S1 C2 C3 0.5(3) . .
C5 S1 C2 C1 179.2(3) . .
Zn2 O1 Zn3 O8 -136.63(8) . .
Zn1 O1 Zn3 O8 104.02(9) . .
Zn4 O1 Zn3 O8 -17.86(11) . .
Zn2 O1 Zn3 O7 -8.85(11) . .
Zn1 O1 Zn3 O7 -128.21(8) . .
Zn4 O1 Zn3 O7 109.92(9) . .
Zn2 O1 Zn3 O13 112.23(10) . .
Zn1 O1 Zn3 O13 -7.13(11) . .
Zn4 O1 Zn3 O13 -129.01(9) . .
Zn2 O1 Zn3 Zn1 119.36(11) . .
Zn4 O1 Zn3 Zn1 -121.87(11) . .
Zn1 O1 Zn3 Zn2 -119.36(11) . .
Zn4 O1 Zn3 Zn2 118.77(12) . .
O2 Zn1 Zn3 O1 78.50(12) . .
O12 Zn1 Zn3 O1 174.96(10) . .
O10 Zn1 Zn3 O1 -86.77(11) . .
Zn2 Zn1 Zn3 O1 -35.32(8) . .
O1 Zn1 Zn3 O8 -94.97(10) . .
O2 Zn1 Zn3 O8 -16.47(11) . .
O12 Zn1 Zn3 O8 79.99(9) . .
O10 Zn1 Zn3 O8 178.26(10) . .
Zn2 Zn1 Zn3 O8 -130.30(7) . .
O1 Zn1 Zn3 O7 73.02(11) . .
O2 Zn1 Zn3 O7 151.52(13) . .
O12 Zn1 Zn3 O7 -112.02(10) . .
O10 Zn1 Zn3 O7 -13.74(11) . .
Zn2 Zn1 Zn3 O7 37.70(8) . .
O1 Zn1 Zn3 O13 173.18(10) . .
O2 Zn1 Zn3 O13 -108.32(11) . .
O12 Zn1 Zn3 O13 -11.86(10) . .
O10 Zn1 Zn3 O13 86.41(10) . .
Zn2 Zn1 Zn3 O13 137.86(7) . .
O1 Zn1 Zn3 Zn2 35.32(7) . .
O2 Zn1 Zn3 Zn2 113.82(9) . .
O12 Zn1 Zn3 Zn2 -149.72(6) . .
O10 Zn1 Zn3 Zn2 -51.44(8) . .
O4 Zn2 Zn3 O1 -84.92(12) . .
O11 Zn2 Zn3 O1 85.59(11) . .
O6 Zn2 Zn3 O1 -174.49(11) . .
Zn1 Zn2 Zn3 O1 36.05(8) . .
O1 Zn2 Zn3 O8 65.11(12) . .
O4 Zn2 Zn3 O8 -19.81(12) . .
O11 Zn2 Zn3 O8 150.70(11) . .
O6 Zn2 Zn3 O8 -109.39(10) . .
Zn1 Zn2 Zn3 O8 101.16(8) . .
O1 Zn2 Zn3 O7 171.78(10) . .
O4 Zn2 Zn3 O7 86.86(10) . .
O11 Zn2 Zn3 O7 -102.63(10) . .
O6 Zn2 Zn3 O7 -2.71(9) . .
Zn1 Zn2 Zn3 O7 -152.16(6) . .
O1 Zn2 Zn3 O13 -85.12(11) . .
O4 Zn2 Zn3 O13 -170.04(11) . .
O11 Zn2 Zn3 O13 0.47(11) . .
O6 Zn2 Zn3 O13 100.38(10) . .
Zn1 Zn2 Zn3 O13 -49.07(7) . .
O1 Zn2 Zn3 Zn1 -36.05(8) . .
O4 Zn2 Zn3 Zn1 -120.97(8) . .
O11 Zn2 Zn3 Zn1 49.54(7) . .
O6 Zn2 Zn3 Zn1 149.45(6) . .
O2 C1 O3 Zn4 9.4(5) . .
C2 C1 O3 Zn4 -172.2(2) . .
C1 C2 C3 C4 -178.7(4) . .
S1 C2 C3 C4 -0.2(5) . .
Zn2 O1 Zn4 O3 -111.43(8) . .
Zn1 O1 Zn4 O3 9.97(10) . .
Zn3 O1 Zn4 O3 129.39(8) . .
Zn2 O1 Zn4 O15 62.3(6) . .
Zn1 O1 Zn4 O15 -176(8) . .
Zn3 O1 Zn4 O15 -56.9(6) . .
Zn2 O1 Zn4 O5 -21.94(9) . .
Zn1 O1 Zn4 O5 99.45(9) . .
Zn3 O1 Zn4 O5 -141.12(9) . .
Zn2 O1 Zn4 O9 157.54(8) . .
Zn1 O1 Zn4 O9 -81.07(9) . .
Zn3 O1 Zn4 O9 38.35(9) . .
Zn2 O1 Zn4 O14 63.99(8) . .
Zn1 O1 Zn4 O14 -174.62(9) . .
Zn3 O1 Zn4 O14 -55.19(9) . .
C1 O3 Zn4 O1 -15.2(3) . .
C1 O3 Zn4 O15 165.6(3) . .
C1 O3 Zn4 O5 -109.6(3) . .
C1 O3 Zn4 O9 78.4(3) . .
C1 O3 Zn4 O14 -148.4(6) . .
O1 Zn2 O4 C12 11.7(2) . .
O11 Zn2 O4 C12 -116.4(2) . .
O6 Zn2 O4 C12 133.9(2) . .
Zn1 Zn2 O4 C12 -31.8(2) . .
Zn3 Zn2 O4 C12 55.2(2) . .
C2 C3 C4 C5 -0.2(6) . .
O1 Zn4 O5 C12 55.4(3) . .
O3 Zn4 O5 C12 154.5(3) . .
O15 Zn4 O5 C12 -117.3(3) . .
O9 Zn4 O5 C12 -120.9(5) . .
O14 Zn4 O5 C12 -29.5(3) . .
C3 C4 C5 C6 -179.8(4) . .
C3 C4 C5 S1 0.6(5) . .
C2 S1 C5 C4 -0.6(3) . .
C2 S1 C5 C6 179.7(3) . .
O1 Zn2 O6 C19 2.5(3) . .
O4 Zn2 O6 C19 -128.6(3) . .
O11 Zn2 O6 C19 123.3(3) . .
Zn1 Zn2 O6 C19 38.4(3) . .
Zn3 Zn2 O6 C19 5.9(2) . .
C4 C5 C6 C8 171.8(4) . .
S1 C5 C6 C8 -8.7(5) . .
C4 C5 C6 C7 -5.9(6) . .
S1 C5 C6 C7 173.6(3) . .
O1 Zn3 O7 C19 6.4(3) . .
O8 Zn3 O7 C19 137.5(2) . .
O13 Zn3 O7 C19 -117.5(2) . .
Zn1 Zn3 O7 C19 -31.4(3) . .
Zn2 Zn3 O7 C19 1.3(2) . .
C8 C6 C7 C9 0.1(5) . .
C5 C6 C7 C9 177.9(3) . .
O1 Zn3 O8 C30 -18.2(2) . .
O7 Zn3 O8 C30 -148.3(2) . .
O13 Zn3 O8 C30 100.8(2) . .
Zn1 Zn3 O8 C30 22.2(2) . .
Zn2 Zn3 O8 C30 -53.5(2) . .
C7 C6 C8 C10 0.2(5) . .
C5 C6 C8 C10 -177.6(3) . .
O1 Zn4 O9 C30 -60.7(3) . .
O3 Zn4 O9 C30 -159.9(3) . .
O15 Zn4 O9 C30 111.9(3) . .
O5 Zn4 O9 C30 115.5(6) . .
O14 Zn4 O9 C30 24.7(3) . .
C6 C7 C9 C11 -1.0(6) . .
O1 Zn1 O10 C41 3.0(3) . .
O2 Zn1 O10 C41 -126.7(3) . .
O12 Zn1 O10 C41 124.7(3) . .
Zn3 Zn1 O10 C41 42.3(3) . .
Zn2 Zn1 O10 C41 -1.8(3) . .
C6 C8 C10 C11 0.5(5) . .
O1 Zn2 O11 C41 1.2(3) . .
O4 Zn2 O11 C41 136.0(3) . .
O6 Zn2 O11 C41 -118.3(3) . .
Zn1 Zn2 O11 C41 5.2(3) . .
Zn3 Zn2 O11 C41 -37.2(3) . .
C7 C9 C11 C10 1.6(5) . .
C7 C9 C11 N1 -177.2(3) . .
C8 C10 C11 C9 -1.3(5) . .
C8 C10 C11 N1 177.5(3) . .
C18 N1 C11 C9 140.3(3) 8_455 .
C29 N1 C11 C9 -40.8(4) 1_454 .
C18 N1 C11 C10 -38.5(4) 8_455 .
C29 N1 C11 C10 140.4(3) 1_454 .
O1 Zn1 O12 C52 17.6(3) . .
O2 Zn1 O12 C52 146.3(2) . .
O10 Zn1 O12 C52 -103.8(3) . .
Zn3 Zn1 O12 C52 14.4(2) . .
Zn2 Zn1 O12 C52 -19.4(3) . .
Zn4 O5 C12 O4 -47.2(4) . .
Zn4 O5 C12 C13 132.7(2) . .
Zn2 O4 C12 O5 5.3(4) . .
Zn2 O4 C12 C13 -174.65(19) . .
O1 Zn3 O13 C52 20.4(3) . .
O8 Zn3 O13 C52 -101.4(3) . .
O7 Zn3 O13 C52 145.7(3) . .
Zn1 Zn3 O13 C52 16.1(2) . .
Zn2 Zn3 O13 C52 58.6(3) . .
O5 C12 C13 C15 161.9(3) . .
O4 C12 C13 C15 -18.2(4) . .
O5 C12 C13 C14 -19.3(4) . .
O4 C12 C13 C14 160.7(3) . .
O1 Zn4 O14 C59 -164.1(3) . .
O3 Zn4 O14 C59 -30.3(8) . .
O15 Zn4 O14 C59 15.7(3) . .
O5 Zn4 O14 C59 -69.3(2) . .
O9 Zn4 O14 C59 102.7(3) . .
C15 C13 C14 C16 -0.4(5) . .
C12 C13 C14 C16 -179.3(3) . .
O1 Zn4 O15 C62 162.0(5) . .
O3 Zn4 O15 C62 -24.2(3) . .
O5 Zn4 O15 C62 -113.1(3) . .
O9 Zn4 O15 C62 66.4(3) . .
O14 Zn4 O15 C62 160.3(3) . .
C14 C13 C15 C17 1.4(5) . .
C12 C13 C15 C17 -179.8(3) . .
C13 C14 C16 C18 -0.2(5) . .
C13 C15 C17 C18 -1.7(5) . .
C14 C16 C18 C17 0.0(5) . .
C14 C16 C18 N1 178.9(3) . 8_556
C15 C17 C18 C16 1.0(5) . .
C15 C17 C18 N1 -178.0(3) . 8_556
Zn2 O6 C19 O7 -7.4(5) . .
Zn2 O6 C19 C20 171.43(18) . .
Zn3 O7 C19 O6 2.3(4) . .
Zn3 O7 C19 C20 -176.54(18) . .
O6 C19 C20 C21 175.9(3) . .
O7 C19 C20 C21 -5.1(5) . .
O6 C19 C20 S2 -3.1(4) . .
O7 C19 C20 S2 175.9(2) . .
C23 S2 C20 C21 0.5(3) . .
C23 S2 C20 C19 179.7(2) . .
C19 C20 C21 C22 180.0(3) . .
S2 C20 C21 C22 -1.0(4) . .
C20 C21 C22 C23 1.1(4) . .
C21 C22 C23 C24 180.0(3) . .
C21 C22 C23 S2 -0.6(4) . .
C20 S2 C23 C22 0.0(3) . .
C20 S2 C23 C24 179.5(3) . .
C22 C23 C24 C25 -2.8(5) . .
S2 C23 C24 C25 177.9(2) . .
C22 C23 C24 C26 177.8(3) . .
S2 C23 C24 C26 -1.5(4) . .
C26 C24 C25 C27 0.4(5) . .
C23 C24 C25 C27 -179.0(3) . .
C25 C24 C26 C28 -1.0(5) . .
C23 C24 C26 C28 178.4(3) . .
C24 C25 C27 C29 0.2(5) . .
C24 C26 C28 C29 1.0(5) . .
C26 C28 C29 C27 -0.4(5) . .
C26 C28 C29 N1 179.6(3) . 1_656
C25 C27 C29 C28 -0.3(5) . .
C25 C27 C29 N1 179.7(3) . 1_656
Zn4 O9 C30 O8 31.7(4) . .
Zn4 O9 C30 C31 -146.7(2) . .
Zn3 O8 C30 O9 14.3(4) . .
Zn3 O8 C30 C31 -167.21(18) . .
O9 C30 C31 C32 4.9(5) . .
O8 C30 C31 C32 -173.7(3) . .
O9 C30 C31 S3 -178.0(2) . .
O8 C30 C31 S3 3.4(4) . .
C34 S3 C31 C32 -0.5(2) . .
C34 S3 C31 C30 -178.1(2) . .
C30 C31 C32 C33 177.5(3) . .
S3 C31 C32 C33 0.2(4) . .
C31 C32 C33 C34 0.4(4) . .
C32 C33 C34 C35 -179.7(3) . .
C32 C33 C34 S3 -0.8(4) . .
C31 S3 C34 C33 0.8(3) . .
C31 S3 C34 C35 179.7(3) . .
C33 C34 C35 C36 23.3(6) . .
S3 C34 C35 C36 -155.4(3) . .
C33 C34 C35 C37 -156.9(4) . .
S3 C34 C35 C37 24.4(5) . .
C37 C35 C36 C38 0.0(6) . .
C34 C35 C36 C38 179.8(4) . .
C36 C35 C37 C39 1.0(6) . .
C34 C35 C37 C39 -178.8(4) . .
C35 C36 C38 C40 0.2(6) . .
C35 C37 C39 C40 -2.2(6) . .
C36 C38 C40 C39 -1.4(6) . .
C36 C38 C40 N2 -178.9(4) . .
C37 C39 C40 C38 2.4(6) . .
C37 C39 C40 N2 179.9(4) . .
C58 N2 C40 C38 -136.5(4) 6 .
C51 N2 C40 C38 42.1(6) 1_554 .
C58 N2 C40 C39 46.0(5) 6 .
C51 N2 C40 C39 -135.4(4) 1_554 .
Zn2 O11 C41 O10 -8.9(5) . .
Zn2 O11 C41 C42 172.7(2) . .
Zn1 O10 C41 O11 6.6(5) . .
Zn1 O10 C41 C42 -175.1(2) . .
O11 C41 C42 C43 3.9(6) . .
O10 C41 C42 C43 -174.7(4) . .
O11 C41 C42 S4 -176.0(2) . .
O10 C41 C42 S4 5.4(4) . .
C45 S4 C42 C43 -1.5(4) . .
C45 S4 C42 C41 178.4(3) . .
C41 C42 C43 C44 -178.9(4) . .
S4 C42 C43 C44 1.0(6) . .
C42 C43 C44 C45 0.2(8) . .
C43 C44 C45 C46 179.7(5) . .
C43 C44 C45 S4 -1.3(6) . .
C42 S4 C45 C44 1.6(4) . .
C42 S4 C45 C46 -179.4(4) . .
C44 C45 C46 C48 13.0(8) . .
S4 C45 C46 C48 -165.9(4) . .
C44 C45 C46 C47 -168.0(5) . .
S4 C45 C46 C47 13.1(6) . .
C48 C46 C47 C49 0.3(7) . .
C45 C46 C47 C49 -178.7(4) . .
C47 C46 C48 C50 1.7(7) . .
C45 C46 C48 C50 -179.2(5) . .
C46 C47 C49 C51 -1.9(7) . .
C46 C48 C50 C51 -2.2(8) . .
C47 C49 C51 C50 1.5(7) . .
C47 C49 C51 N2 -178.3(4) . 1_556
C48 C50 C51 C49 0.5(7) . .
C48 C50 C51 N2 -179.7(4) . 1_556
Zn3 O13 C52 O12 -12.5(4) . .
Zn3 O13 C52 C53 168.19(19) . .
Zn1 O12 C52 O13 -8.5(4) . .
Zn1 O12 C52 C53 170.90(19) . .
O13 C52 C53 C54 -1.0(5) . .
O12 C52 C53 C54 179.6(3) . .
O13 C52 C53 C55 177.8(3) . .
O12 C52 C53 C55 -1.6(4) . .
C55 C53 C54 C56 1.2(5) . .
C52 C53 C54 C56 -179.9(3) . .
C54 C53 C55 C57 0.3(5) . .
C52 C53 C55 C57 -178.6(3) . .
C53 C54 C56 C58 -1.4(6) . .
C53 C55 C57 C58 -1.6(6) . .
C54 C56 C58 C57 0.1(6) . .
C54 C56 C58 N2 -178.5(3) . 6_556
C55 C57 C58 C56 1.4(6) . .
C55 C57 C58 N2 -180.0(3) . 6_556
Zn4 O14 C59 N3 164.2(3) . .
C60 N3 C59 O14 -0.2(6) . .
C61 N3 C59 O14 176.3(3) . .
Zn4 O15 C62 N4 168.3(3) . .
C64A N4 C62 O15 -164.5(7) . .
C63 N4 C62 O15 0.3(6) . .
C64B N4 C62 O15 168.0(7) . .

loop_
_platon_squeeze_void_nr
_platon_squeeze_void_average_x
_platon_squeeze_void_average_y
_platon_squeeze_void_average_z
_platon_squeeze_void_volume
_platon_squeeze_void_count_electrons
_platon_squeeze_void_content
1 -0.017 -0.001 -0.016 21279 3746 ' '
